data_7116361
loop_
_publ_author_name
'Malgorzata Walewska'
'Judith Baumgartner'
'Christoph Marschner'

_publ_section_title
;
 Synthesis of vinyl germylenes
;
_journal_name_full Chem.Commun.
_journal_page_first 276
_journal_paper_doi 10.1039/C4CC07675C
_journal_volume 51
_journal_year 2015
_chemical_formula_sum 'C37 H75 Ge P Si8'
_chemical_formula_weight 848.25
_chemical_name_systematic
;
 ?
;
_space_group_IT_number 2
_symmetry_cell_setting triclinic
_symmetry_space_group_name_Hall '-P 1'
_symmetry_space_group_name_H-M 'P -1'
_atom_sites_solution_hydrogens geom
_atom_sites_solution_primary direct
_atom_sites_solution_secondary difmap
_audit_creation_method SHELXL-97
_cell_angle_alpha 105.37(3)
_cell_angle_beta 97.24(3)
_cell_angle_gamma 109.32(3)
_cell_formula_units_Z 2
_cell_length_a 9.809(2)
_cell_length_b 14.698(3)
_cell_length_c 20.257(4)
_cell_measurement_reflns_used 10180
_cell_measurement_temperature 100(2)
_cell_measurement_theta_max 52.547
_cell_measurement_theta_min 4.515
_cell_volume 2583.1(13)
_computing_cell_refinement 'Bruker XSCANS'
_computing_data_collection 'Bruker XSCANS'
_computing_data_reduction 'Bruker SHELXTL'
_computing_molecular_graphics 'Bruker SHELXTL'
_computing_publication_material 'Bruker SHELXTL'
_computing_structure_refinement 'SHELXL-97 (Sheldrick, 1997)'
_computing_structure_solution 'SHELXS-97 (Sheldrick, 1990)'
_diffrn_ambient_temperature 100(2)
_diffrn_measured_fraction_theta_full 0.984
_diffrn_measured_fraction_theta_max 0.984
_diffrn_measurement_device_type 'SMART APEX'
_diffrn_measurement_method '\w scans'
_diffrn_radiation_monochromator graphite
_diffrn_radiation_source 'fine-focus sealed tube'
_diffrn_radiation_type MoK\a
_diffrn_radiation_wavelength 0.71073
_diffrn_reflns_av_R_equivalents 0.0281
_diffrn_reflns_av_sigmaI/netI 0.0444
_diffrn_reflns_limit_h_max 12
_diffrn_reflns_limit_h_min -12
_diffrn_reflns_limit_k_max 18
_diffrn_reflns_limit_k_min -18
_diffrn_reflns_limit_l_max 25
_diffrn_reflns_limit_l_min -25
_diffrn_reflns_number 20672
_diffrn_reflns_theta_full 26.37
_diffrn_reflns_theta_max 26.37
_diffrn_reflns_theta_min 1.55
_exptl_absorpt_coefficient_mu 0.832
_exptl_absorpt_correction_T_max 0.8254
_exptl_absorpt_correction_T_min 0.7060
_exptl_absorpt_correction_type multi-scan
_exptl_absorpt_process_details SADABS
_exptl_crystal_colour yellow
_exptl_crystal_density_diffrn 1.090
_exptl_crystal_density_method 'not measured'
_exptl_crystal_description plates
_exptl_crystal_F_000 912
_exptl_crystal_size_max 0.45
_exptl_crystal_size_mid 0.34
_exptl_crystal_size_min 0.24
_refine_diff_density_max 0.773
_refine_diff_density_min -0.299
_refine_diff_density_rms 0.069
_refine_ls_extinction_method none
_refine_ls_goodness_of_fit_ref 1.040
_refine_ls_hydrogen_treatment constr
_refine_ls_matrix_type full
_refine_ls_number_parameters 445
_refine_ls_number_reflns 10411
_refine_ls_number_restraints 0
_refine_ls_restrained_S_all 1.040
_refine_ls_R_factor_all 0.0455
_refine_ls_R_factor_gt 0.0383
_refine_ls_shift/su_max 0.002
_refine_ls_shift/su_mean 0.000
_refine_ls_structure_factor_coef Fsqd
_refine_ls_weighting_details 'calc w=1/[\s^2^(Fo^2^)+(0.0473P)^2^+0.7607P] where P=(Fo^2^+2Fc^2^)/3'
_refine_ls_weighting_scheme calc
_refine_ls_wR_factor_gt 0.0909
_refine_ls_wR_factor_ref 0.0940
_reflns_number_gt 9093
_reflns_number_total 10411
_reflns_threshold_expression >2sigma(I)
_cod_data_source_file c4cc07675c2.cif
_cod_data_source_block 987j
_cod_original_cell_volume 2583.3(9)
_cod_original_sg_symbol_H-M P-1
_cod_database_code 7116361

loop_
_symmetry_equiv_pos_as_xyz
'x, y, z'
'-x, -y, -z'

loop_
_atom_site_label
_atom_site_type_symbol
_atom_site_fract_x
_atom_site_fract_y
_atom_site_fract_z
_atom_site_U_iso_or_equiv
_atom_site_adp_type
_atom_site_occupancy
_atom_site_symmetry_multiplicity
_atom_site_calc_flag
_atom_site_refinement_flags
Ge1 Ge 0.67083(2) 0.838893(16) 0.731179(11) 0.01620(7) Uani 1 1 d .
P1 P 0.78971(7) 0.71927(5) 0.69446(3) 0.02366(13) Uani 1 1 d .
Si1 Si 0.48014(6) 0.68056(4) 0.85094(3) 0.01562(12) Uani 1 1 d .
Si2 Si 0.67481(6) 0.81260(4) 0.94133(3) 0.01884(13) Uani 1 1 d .
Si3 Si 0.25781(7) 0.67986(5) 0.88472(3) 0.02123(14) Uani 1 1 d .
Si4 Si 0.48099(7) 0.51781(4) 0.84648(3) 0.02003(13) Uani 1 1 d .
Si5 Si 0.67863(6) 1.09024(4) 0.71644(3) 0.01693(13) Uani 1 1 d .
Si6 Si 0.45518(7) 1.07969(5) 0.74969(3) 0.02007(13) Uani 1 1 d .
Si7 Si 0.87929(7) 1.15254(5) 0.81477(3) 0.02397(14) Uani 1 1 d .
Si8 Si 0.72856(7) 1.20729(5) 0.65347(3) 0.02171(14) Uani 1 1 d .
C1 C 0.4689(2) 0.72325(15) 0.71045(10) 0.0163(4) Uani 1 1 d .
C2 C 0.4236(2) 0.67520(16) 0.75654(11) 0.0173(4) Uani 1 1 d .
H2 H 0.3317 0.6194 0.7340 0.021 Uiso 1 1 calc R
C3 C 0.3615(2) 0.69003(16) 0.64160(11) 0.0188(4) Uani 1 1 d .
C4 C 0.3023(2) 0.58810(18) 0.59806(12) 0.0261(5) Uani 1 1 d .
H4 H 0.3310 0.5392 0.6123 0.031 Uiso 1 1 calc R
C5 C 0.2020(3) 0.5577(2) 0.53422(13) 0.0365(6) Uani 1 1 d .
H5 H 0.1641 0.4885 0.5047 0.044 Uiso 1 1 calc R
C6 C 0.1568(3) 0.6271(2) 0.51312(13) 0.0394(7) Uani 1 1 d .
H6 H 0.0883 0.6057 0.4692 0.047 Uiso 1 1 calc R
C7 C 0.2113(3) 0.7274(2) 0.55593(13) 0.0339(6) Uani 1 1 d .
H7 H 0.1786 0.7750 0.5421 0.041 Uiso 1 1 calc R
C8 C 0.3144(2) 0.75912(18) 0.61946(12) 0.0240(5) Uani 1 1 d .
H8 H 0.3531 0.8288 0.6481 0.029 Uiso 1 1 calc R
C9 C 0.6269(3) 0.92791(18) 0.97063(13) 0.0315(6) Uani 1 1 d .
H9A H 0.7113 0.9834 1.0061 0.047 Uiso 1 1 calc R
H9B H 0.5399 0.9113 0.9910 0.047 Uiso 1 1 calc R
H9C H 0.6043 0.9494 0.9301 0.047 Uiso 1 1 calc R
C10 C 0.8665(2) 0.85196(18) 0.92529(12) 0.0270(5) Uani 1 1 d .
H10A H 0.8666 0.8752 0.8842 0.041 Uiso 1 1 calc R
H10B H 0.8972 0.7937 0.9165 0.041 Uiso 1 1 calc R
H10C H 0.9359 0.9076 0.9667 0.041 Uiso 1 1 calc R
C11 C 0.6830(3) 0.7618(2) 1.01714(12) 0.0325(6) Uani 1 1 d .
H11A H 0.7488 0.8170 1.0597 0.049 Uiso 1 1 calc R
H11B H 0.7215 0.7073 1.0062 0.049 Uiso 1 1 calc R
H11C H 0.5831 0.7347 1.0250 0.049 Uiso 1 1 calc R
C12 C 0.2229(3) 0.79358(18) 0.87431(14) 0.0314(6) Uani 1 1 d .
H12A H 0.1266 0.7904 0.8843 0.047 Uiso 1 1 calc R
H12B H 0.2222 0.7938 0.8259 0.047 Uiso 1 1 calc R
H12C H 0.3017 0.8560 0.9072 0.047 Uiso 1 1 calc R
C13 C 0.0969(3) 0.56381(19) 0.82313(14) 0.0327(6) Uani 1 1 d .
H13A H 0.0056 0.5607 0.8389 0.049 Uiso 1 1 calc R
H13B H 0.1156 0.5023 0.8231 0.049 Uiso 1 1 calc R
H13C H 0.0860 0.5681 0.7754 0.049 Uiso 1 1 calc R
C14 C 0.2561(3) 0.6820(2) 0.97781(14) 0.0398(6) Uani 1 1 d .
H14A H 0.3363 0.7439 1.0105 0.060 Uiso 1 1 calc R
H14B H 0.2707 0.6218 0.9842 0.060 Uiso 1 1 calc R
H14C H 0.1603 0.6814 0.9873 0.060 Uiso 1 1 calc R
C15 C 0.3858(3) 0.42820(18) 0.75412(13) 0.0325(6) Uani 1 1 d .
H15A H 0.3749 0.3586 0.7519 0.049 Uiso 1 1 calc R
H15B H 0.4455 0.4492 0.7215 0.049 Uiso 1 1 calc R
H15C H 0.2874 0.4301 0.7409 0.049 Uiso 1 1 calc R
C16 C 0.6705(3) 0.51562(18) 0.87244(13) 0.0283(5) Uani 1 1 d .
H16A H 0.7227 0.5667 0.9189 0.042 Uiso 1 1 calc R
H16B H 0.7274 0.5312 0.8376 0.042 Uiso 1 1 calc R
H16C H 0.6603 0.4478 0.8744 0.042 Uiso 1 1 calc R
C17 C 0.6720(2) 0.88155(16) 0.64344(10) 0.0171(4) Uani 1 1 d .
C18 C 0.6745(2) 0.97430(16) 0.64598(11) 0.0187(4) Uani 1 1 d .
H18 H 0.6742 0.9843 0.6015 0.022 Uiso 1 1 calc R
C19 C 0.6974(2) 0.82220(16) 0.57646(11) 0.0191(4) Uani 1 1 d .
C20 C 0.8351(3) 0.86005(19) 0.56048(12) 0.0298(5) Uani 1 1 d .
H20 H 0.9111 0.9203 0.5929 0.036 Uiso 1 1 calc R
C21 C 0.8633(3) 0.8109(2) 0.49779(13) 0.0370(6) Uani 1 1 d .
H21 H 0.9583 0.8373 0.4883 0.044 Uiso 1 1 calc R
C22 C 0.7539(3) 0.7242(2) 0.44950(12) 0.0328(6) Uani 1 1 d .
H22 H 0.7727 0.6908 0.4067 0.039 Uiso 1 1 calc R
C23 C 0.6166(3) 0.68664(18) 0.46428(12) 0.0289(5) Uani 1 1 d .
H23 H 0.5403 0.6275 0.4310 0.035 Uiso 1 1 calc R
C24 C 0.5885(2) 0.73438(17) 0.52735(11) 0.0225(5) Uani 1 1 d .
H24 H 0.4939 0.7066 0.5369 0.027 Uiso 1 1 calc R
C25 C 0.3017(3) 1.0444(2) 0.67087(13) 0.0327(6) Uani 1 1 d .
H25A H 0.2955 0.9822 0.6354 0.049 Uiso 1 1 calc R
H25B H 0.3222 1.1001 0.6510 0.049 Uiso 1 1 calc R
H25C H 0.2071 1.0324 0.6851 0.049 Uiso 1 1 calc R
C26 C 0.3972(3) 0.98698(18) 0.79857(13) 0.0306(5) Uani 1 1 d .
H26A H 0.3053 0.9875 0.8126 0.046 Uiso 1 1 calc R
H26B H 0.4757 1.0066 0.8406 0.046 Uiso 1 1 calc R
H26C H 0.3802 0.9183 0.7681 0.046 Uiso 1 1 calc R
C27 C 0.4867(3) 1.20894(18) 0.81153(13) 0.0287(5) Uani 1 1 d .
H27A H 0.3933 1.2087 0.8241 0.043 Uiso 1 1 calc R
H27B H 0.5215 1.2603 0.7885 0.043 Uiso 1 1 calc R
H27C H 0.5616 1.2252 0.8542 0.043 Uiso 1 1 calc R
C28 C 0.8369(3) 1.10425(19) 0.88929(12) 0.0296(5) Uani 1 1 d .
H28A H 0.8061 1.0299 0.8734 0.044 Uiso 1 1 calc R
H28B H 0.7564 1.1224 0.9055 0.044 Uiso 1 1 calc R
H28C H 0.9258 1.1351 0.9281 0.044 Uiso 1 1 calc R
C29 C 0.9413(3) 1.2946(2) 0.85030(14) 0.0421(7) Uani 1 1 d .
H29A H 0.8574 1.3126 0.8618 0.063 Uiso 1 1 calc R
H29B H 0.9775 1.3242 0.8148 0.063 Uiso 1 1 calc R
H29C H 1.0213 1.3215 0.8929 0.063 Uiso 1 1 calc R
C30 C 1.0334(3) 1.1177(3) 0.78462(14) 0.0456(7) Uani 1 1 d .
H30A H 1.1204 1.1461 0.8242 0.068 Uiso 1 1 calc R
H30B H 1.0595 1.1455 0.7469 0.068 Uiso 1 1 calc R
H30C H 1.0010 1.0432 0.7669 0.068 Uiso 1 1 calc R
C31 C 0.7069(3) 1.33060(18) 0.69392(14) 0.0361(6) Uani 1 1 d .
H31A H 0.7434 1.3770 0.6675 0.054 Uiso 1 1 calc R
H31B H 0.7643 1.3618 0.7429 0.054 Uiso 1 1 calc R
H31C H 0.6017 1.3175 0.6925 0.054 Uiso 1 1 calc R
C32 C 0.9240(3) 1.2386(2) 0.64244(14) 0.0371(6) Uani 1 1 d .
H32A H 0.9390 1.1753 0.6221 0.056 Uiso 1 1 calc R
H32B H 0.9936 1.2773 0.6885 0.056 Uiso 1 1 calc R
H32C H 0.9414 1.2796 0.6110 0.056 Uiso 1 1 calc R
C33 C 0.6006(3) 1.1449(2) 0.56359(13) 0.0359(6) Uani 1 1 d .
H33A H 0.4973 1.1259 0.5680 0.054 Uiso 1 1 calc R
H33B H 0.6166 1.0836 0.5389 0.054 Uiso 1 1 calc R
H33C H 0.6208 1.1926 0.5369 0.054 Uiso 1 1 calc R
C34 C 0.9874(3) 0.7900(3) 0.7063(2) 0.0596(10) Uani 1 1 d .
H34A H 1.0291 0.8368 0.7548 0.089 Uiso 1 1 calc R
H34B H 1.0016 0.8290 0.6736 0.089 Uiso 1 1 calc R
H34C H 1.0380 0.7421 0.6969 0.089 Uiso 1 1 calc R
C35 C 0.7384(4) 0.6189(3) 0.61135(15) 0.0611(10) Uani 1 1 d .
H35A H 0.7935 0.5748 0.6144 0.092 Uiso 1 1 calc R
H35B H 0.7623 0.6488 0.5744 0.092 Uiso 1 1 calc R
H35C H 0.6315 0.5785 0.6000 0.092 Uiso 1 1 calc R
C36 C 0.7833(3) 0.65084(19) 0.75639(13) 0.0312(5) Uani 1 1 d .
H36A H 0.6805 0.6051 0.7504 0.047 Uiso 1 1 calc R
H36B H 0.8203 0.6994 0.8044 0.047 Uiso 1 1 calc R
H36C H 0.8455 0.6107 0.7481 0.047 Uiso 1 1 calc R
C37 C 0.3735(3) 0.46682(19) 0.90800(14) 0.0323(6) Uani 1 1 d .
H37A H 0.3782 0.4007 0.9063 0.048 Uiso 1 1 calc R
H37B H 0.2697 0.4584 0.8937 0.048 Uiso 1 1 calc R
H37C H 0.4167 0.5148 0.9561 0.048 Uiso 1 1 calc R

loop_
_atom_site_aniso_label
_atom_site_aniso_U_11
_atom_site_aniso_U_22
_atom_site_aniso_U_33
_atom_site_aniso_U_23
_atom_site_aniso_U_13
_atom_site_aniso_U_12
Ge1 0.01638(12) 0.01715(12) 0.01426(11) 0.00424(9) 0.00273(9) 0.00637(9)
P1 0.0245(3) 0.0320(3) 0.0242(3) 0.0130(3) 0.0093(2) 0.0185(3)
Si1 0.0150(3) 0.0176(3) 0.0155(3) 0.0059(2) 0.0038(2) 0.0073(2)
Si2 0.0184(3) 0.0200(3) 0.0169(3) 0.0045(2) 0.0026(2) 0.0075(2)
Si3 0.0179(3) 0.0258(3) 0.0255(3) 0.0115(3) 0.0092(3) 0.0114(3)
Si4 0.0198(3) 0.0188(3) 0.0218(3) 0.0071(2) 0.0021(2) 0.0083(2)
Si5 0.0163(3) 0.0186(3) 0.0171(3) 0.0058(2) 0.0049(2) 0.0078(2)
Si6 0.0181(3) 0.0216(3) 0.0219(3) 0.0067(2) 0.0072(2) 0.0086(2)
Si7 0.0188(3) 0.0303(3) 0.0196(3) 0.0066(3) 0.0028(2) 0.0071(3)
Si8 0.0253(3) 0.0207(3) 0.0224(3) 0.0090(3) 0.0095(3) 0.0099(3)
C1 0.0156(10) 0.0164(10) 0.0174(10) 0.0031(8) 0.0030(8) 0.0090(8)
C2 0.0137(10) 0.0178(10) 0.0186(10) 0.0034(8) 0.0011(8) 0.0068(8)
C3 0.0149(10) 0.0253(11) 0.0167(10) 0.0080(9) 0.0058(8) 0.0064(9)
C4 0.0264(12) 0.0261(12) 0.0209(11) 0.0079(10) 0.0064(10) 0.0035(10)
C5 0.0315(14) 0.0377(15) 0.0204(12) 0.0031(11) 0.0017(10) -0.0046(11)
C6 0.0228(13) 0.0596(19) 0.0217(12) 0.0154(13) -0.0034(10) -0.0003(12)
C7 0.0196(12) 0.0580(18) 0.0329(14) 0.0269(13) 0.0063(10) 0.0162(12)
C8 0.0176(11) 0.0337(13) 0.0239(11) 0.0128(10) 0.0063(9) 0.0104(10)
C9 0.0318(13) 0.0229(12) 0.0357(14) 0.0023(11) 0.0079(11) 0.0111(10)
C10 0.0204(11) 0.0304(13) 0.0237(12) 0.0051(10) 0.0020(9) 0.0057(10)
C11 0.0347(14) 0.0394(15) 0.0209(12) 0.0113(11) 0.0020(10) 0.0115(12)
C12 0.0228(12) 0.0310(13) 0.0453(15) 0.0126(12) 0.0104(11) 0.0153(10)
C13 0.0212(12) 0.0304(13) 0.0488(16) 0.0193(12) 0.0060(11) 0.0083(10)
C14 0.0416(16) 0.0602(18) 0.0339(14) 0.0233(13) 0.0224(12) 0.0285(14)
C15 0.0379(14) 0.0239(12) 0.0298(13) 0.0025(10) -0.0032(11) 0.0136(11)
C16 0.0273(12) 0.0280(12) 0.0358(13) 0.0131(11) 0.0060(10) 0.0168(10)
C17 0.0142(10) 0.0204(11) 0.0151(10) 0.0042(8) 0.0023(8) 0.0064(8)
C18 0.0201(11) 0.0238(11) 0.0145(10) 0.0072(9) 0.0061(8) 0.0097(9)
C19 0.0230(11) 0.0224(11) 0.0167(10) 0.0085(9) 0.0057(9) 0.0127(9)
C20 0.0248(12) 0.0339(13) 0.0248(12) 0.0023(10) 0.0087(10) 0.0088(10)
C21 0.0323(14) 0.0489(16) 0.0306(14) 0.0075(12) 0.0176(11) 0.0170(12)
C22 0.0411(15) 0.0403(15) 0.0205(12) 0.0038(11) 0.0127(11) 0.0226(12)
C23 0.0337(13) 0.0291(13) 0.0215(11) 0.0029(10) 0.0035(10) 0.0146(11)
C24 0.0239(11) 0.0252(12) 0.0199(11) 0.0081(9) 0.0061(9) 0.0102(10)
C25 0.0249(12) 0.0420(15) 0.0323(13) 0.0094(12) 0.0052(11) 0.0169(11)
C26 0.0296(13) 0.0294(13) 0.0361(14) 0.0145(11) 0.0131(11) 0.0106(11)
C27 0.0306(13) 0.0277(13) 0.0305(13) 0.0072(10) 0.0135(11) 0.0139(11)
C28 0.0368(14) 0.0296(13) 0.0201(11) 0.0056(10) 0.0027(10) 0.0129(11)
C29 0.0431(16) 0.0310(14) 0.0307(14) 0.0069(12) -0.0013(12) -0.0063(12)
C30 0.0256(13) 0.082(2) 0.0326(14) 0.0167(15) 0.0060(11) 0.0273(15)
C31 0.0517(17) 0.0259(13) 0.0396(15) 0.0153(12) 0.0203(13) 0.0187(12)
C32 0.0358(14) 0.0488(16) 0.0392(15) 0.0249(13) 0.0221(12) 0.0186(13)
C33 0.0472(16) 0.0364(15) 0.0269(13) 0.0156(11) 0.0052(12) 0.0165(13)
C34 0.0306(15) 0.087(3) 0.095(3) 0.064(2) 0.0294(17) 0.0323(17)
C35 0.107(3) 0.062(2) 0.0319(16) 0.0036(15) 0.0070(17) 0.067(2)
C36 0.0392(14) 0.0388(14) 0.0310(13) 0.0175(11) 0.0138(11) 0.0268(12)
C37 0.0296(13) 0.0342(14) 0.0455(15) 0.0272(12) 0.0120(12) 0.0151(11)

loop_
_atom_type_symbol
_atom_type_description
_atom_type_scat_dispersion_real
_atom_type_scat_dispersion_imag
_atom_type_scat_source
C C 0.0033 0.0016 'International Tables Vol C Tables 4.2.6.8 and 6.1.1.4'
H H 0.0000 0.0000 'International Tables Vol C Tables 4.2.6.8 and 6.1.1.4'
Si Si 0.0817 0.0704 'International Tables Vol C Tables 4.2.6.8 and 6.1.1.4'
P P 0.1023 0.0942 'International Tables Vol C Tables 4.2.6.8 and 6.1.1.4'
Ge Ge 0.1547 1.8001 'International Tables Vol C Tables 4.2.6.8 and 6.1.1.4'

loop_
_geom_angle_atom_site_label_1
_geom_angle_atom_site_label_2
_geom_angle_atom_site_label_3
_geom_angle
C17 Ge1 C1 105.33(9)
C17 Ge1 P1 95.16(6)
C1 Ge1 P1 91.84(6)
C36 P1 C35 102.25(14)
C36 P1 C34 103.89(14)
C35 P1 C34 104.29(19)
C36 P1 Ge1 107.45(8)
C35 P1 Ge1 127.51(11)
C34 P1 Ge1 109.11(12)
C2 Si1 Si2 127.15(8)
C2 Si1 Si3 98.03(7)
Si2 Si1 Si3 105.98(4)
C2 Si1 Si4 106.81(8)
Si2 Si1 Si4 111.62(4)
Si3 Si1 Si4 104.17(4)
C10 Si2 C9 109.40(12)
C10 Si2 C11 106.32(12)
C9 Si2 C11 107.16(12)
C10 Si2 Si1 118.07(8)
C9 Si2 Si1 110.52(9)
C11 Si2 Si1 104.66(9)
C12 Si3 C14 107.88(13)
C12 Si3 C13 106.59(12)
C14 Si3 C13 108.72(13)
C12 Si3 Si1 109.23(8)
C14 Si3 Si1 114.86(9)
C13 Si3 Si1 109.25(9)
C37 Si4 C16 105.39(11)
C37 Si4 C15 107.93(13)
C16 Si4 C15 109.97(12)
C37 Si4 Si1 111.02(9)
C16 Si4 Si1 114.77(9)
C15 Si4 Si1 107.59(8)
C18 Si5 Si6 116.66(8)
C18 Si5 Si7 113.11(8)
Si6 Si5 Si7 111.83(4)
C18 Si5 Si8 98.67(7)
Si6 Si5 Si8 107.67(4)
Si7 Si5 Si8 107.53(4)
C26 Si6 C25 109.29(12)
C26 Si6 C27 106.90(11)
C25 Si6 C27 109.48(12)
C26 Si6 Si5 113.01(9)
C25 Si6 Si5 110.87(8)
C27 Si6 Si5 107.16(9)
C28 Si7 C30 108.92(13)
C28 Si7 C29 106.57(12)
C30 Si7 C29 109.80(15)
C28 Si7 Si5 115.12(9)
C30 Si7 Si5 107.95(9)
C29 Si7 Si5 108.41(10)
C33 Si8 C31 107.30(13)
C33 Si8 C32 107.86(13)
C31 Si8 C32 107.71(13)
C33 Si8 Si5 108.75(9)
C31 Si8 Si5 116.12(9)
C32 Si8 Si5 108.82(9)
C2 C1 C3 116.66(18)
C2 C1 Ge1 123.72(16)
C3 C1 Ge1 119.59(15)
C1 C2 Si1 141.72(17)
C8 C3 C4 118.0(2)
C8 C3 C1 121.1(2)
C4 C3 C1 120.9(2)
C5 C4 C3 120.6(2)
C6 C5 C4 120.6(2)
C7 C6 C5 119.7(2)
C6 C7 C8 120.1(2)
C7 C8 C3 120.9(2)
C18 C17 C19 114.97(18)
C18 C17 Ge1 120.64(15)
C19 C17 Ge1 123.52(14)
C17 C18 Si5 135.72(16)
C24 C19 C20 117.7(2)
C24 C19 C17 123.73(19)
C20 C19 C17 118.44(19)
C21 C20 C19 121.1(2)
C22 C21 C20 120.4(2)
C21 C22 C23 119.1(2)
C22 C23 C24 120.9(2)
C19 C24 C23 120.8(2)

loop_
_geom_bond_atom_site_label_1
_geom_bond_atom_site_label_2
_geom_bond_distance
Ge1 C17 2.035(2)
Ge1 C1 2.043(2)
Ge1 P1 2.4261(9)
P1 C36 1.799(2)
P1 C35 1.800(3)
P1 C34 1.821(3)
Si1 C2 1.896(2)
Si1 Si2 2.3557(16)
Si1 Si3 2.3644(10)
Si1 Si4 2.3725(9)
Si2 C10 1.873(2)
Si2 C9 1.874(2)
Si2 C11 1.881(2)
Si3 C12 1.871(2)
Si3 C14 1.880(3)
Si3 C13 1.885(3)
Si4 C37 1.879(2)
Si4 C16 1.881(2)
Si4 C15 1.883(3)
Si5 C18 1.896(2)
Si5 Si6 2.3420(10)
Si5 Si7 2.3523(14)
Si5 Si8 2.3642(10)
Si6 C26 1.872(2)
Si6 C25 1.877(3)
Si6 C27 1.878(2)
Si7 C28 1.867(2)
Si7 C30 1.871(3)
Si7 C29 1.871(3)
Si8 C33 1.873(3)
Si8 C31 1.874(3)
Si8 C32 1.875(3)
C1 C2 1.347(3)
C1 C3 1.491(3)
C3 C8 1.395(3)
C3 C4 1.398(3)
C4 C5 1.386(3)
C5 C6 1.378(4)
C6 C7 1.377(4)
C7 C8 1.392(3)
C17 C18 1.342(3)
C17 C19 1.505(3)
C19 C24 1.391(3)
C19 C20 1.396(3)
C20 C21 1.395(3)
C21 C22 1.379(4)
C22 C23 1.380(3)
C23 C24 1.394(3)

loop_
_geom_torsion_atom_site_label_1
_geom_torsion_atom_site_label_2
_geom_torsion_atom_site_label_3
_geom_torsion_atom_site_label_4
_geom_torsion
C17 Ge1 P1 C36 -171.80(11)
C1 Ge1 P1 C36 -66.23(12)
C17 Ge1 P1 C35 -50.37(18)
C1 Ge1 P1 C35 55.20(18)
C17 Ge1 P1 C34 76.16(14)
C1 Ge1 P1 C34 -178.27(13)
C2 Si1 Si2 C10 -55.51(13)
Si3 Si1 Si2 C10 -169.04(9)
Si4 Si1 Si2 C10 78.17(10)
C2 Si1 Si2 C9 71.48(12)
Si3 Si1 Si2 C9 -42.06(9)
Si4 Si1 Si2 C9 -154.85(9)
C2 Si1 Si2 C11 -173.46(12)
Si3 Si1 Si2 C11 73.00(9)
Si4 Si1 Si2 C11 -39.79(9)
C2 Si1 Si3 C12 -59.82(12)
Si2 Si1 Si3 C12 72.63(10)
Si4 Si1 Si3 C12 -169.50(9)
C2 Si1 Si3 C14 178.86(12)
Si2 Si1 Si3 C14 -48.70(11)
Si4 Si1 Si3 C14 69.18(11)
C2 Si1 Si3 C13 56.41(11)
Si2 Si1 Si3 C13 -171.14(9)
Si4 Si1 Si3 C13 -53.26(9)
C2 Si1 Si4 C37 -130.24(11)
Si2 Si1 Si4 C37 86.79(10)
Si3 Si1 Si4 C37 -27.14(10)
C2 Si1 Si4 C16 110.39(12)
Si2 Si1 Si4 C16 -32.58(10)
Si3 Si1 Si4 C16 -146.50(9)
C2 Si1 Si4 C15 -12.35(11)
Si2 Si1 Si4 C15 -155.32(9)
Si3 Si1 Si4 C15 90.75(10)
C18 Si5 Si6 C26 68.93(12)
Si7 Si5 Si6 C26 -63.47(10)
Si8 Si5 Si6 C26 178.62(9)
C18 Si5 Si6 C25 -54.16(12)
Si7 Si5 Si6 C25 173.45(9)
Si8 Si5 Si6 C25 55.53(10)
C18 Si5 Si6 C27 -173.58(11)
Si7 Si5 Si6 C27 54.03(9)
Si8 Si5 Si6 C27 -63.89(9)
C18 Si5 Si7 C28 -94.60(12)
Si6 Si5 Si7 C28 39.54(10)
Si8 Si5 Si7 C28 157.54(9)
C18 Si5 Si7 C30 27.30(14)
Si6 Si5 Si7 C30 161.44(11)
Si8 Si5 Si7 C30 -80.57(12)
C18 Si5 Si7 C29 146.19(12)
Si6 Si5 Si7 C29 -79.67(10)
Si8 Si5 Si7 C29 38.33(10)
C18 Si5 Si8 C33 47.18(12)
Si6 Si5 Si8 C33 -74.48(10)
Si7 Si5 Si8 C33 164.87(10)
C18 Si5 Si8 C31 168.26(12)
Si6 Si5 Si8 C31 46.60(11)
Si7 Si5 Si8 C31 -74.06(11)
C18 Si5 Si8 C32 -70.07(12)
Si6 Si5 Si8 C32 168.27(10)
Si7 Si5 Si8 C32 47.61(10)
C17 Ge1 C1 C2 -178.75(17)
P1 Ge1 C1 C2 85.39(17)
C17 Ge1 C1 C3 -0.34(17)
P1 Ge1 C1 C3 -96.21(15)
C3 C1 C2 Si1 -171.90(19)
Ge1 C1 C2 Si1 6.5(3)
Si2 Si1 C2 C1 10.1(3)
Si3 Si1 C2 C1 127.2(2)
Si4 Si1 C2 C1 -125.3(2)
C2 C1 C3 C8 121.9(2)
Ge1 C1 C3 C8 -56.6(2)
C2 C1 C3 C4 -56.6(3)
Ge1 C1 C3 C4 124.93(19)
C8 C3 C4 C5 1.3(3)
C1 C3 C4 C5 179.8(2)
C3 C4 C5 C6 -1.2(4)
C4 C5 C6 C7 -0.2(4)
C5 C6 C7 C8 1.5(4)
C6 C7 C8 C3 -1.4(3)
C4 C3 C8 C7 0.0(3)
C1 C3 C8 C7 -178.4(2)
C1 Ge1 C17 C18 113.91(17)
P1 Ge1 C17 C18 -152.75(16)
C1 Ge1 C17 C19 -77.31(18)
P1 Ge1 C17 C19 16.03(17)
C19 C17 C18 Si5 -169.31(17)
Ge1 C17 C18 Si5 0.4(3)
Si6 Si5 C18 C17 -75.8(2)
Si7 Si5 C18 C17 56.0(2)
Si8 Si5 C18 C17 169.3(2)
C18 C17 C19 C24 -111.7(2)
Ge1 C17 C19 C24 79.0(2)
C18 C17 C19 C20 64.6(3)
Ge1 C17 C19 C20 -104.7(2)
C24 C19 C20 C21 -0.7(3)
C17 C19 C20 C21 -177.2(2)
C19 C20 C21 C22 1.0(4)
C20 C21 C22 C23 -0.3(4)
C21 C22 C23 C24 -0.8(4)
C20 C19 C24 C23 -0.4(3)
C17 C19 C24 C23 176.0(2)
C22 C23 C24 C19 1.2(3)
